data_4328817
loop_
_publ_author_name
'Karah E. Knope'
'Monica Vasiliu'
'David A. Dixon'
'L. Soderholm'

_publ_contact_author_address
;
Chemical Sciences and Engineering Division
Argonne National Laboratory
9700 South Cass Avenue
Argonne, IL 60439
;
_publ_contact_author_email ls@anl.gov
_publ_contact_author_name 'L. Soderholm'
_publ_contact_author_phone 630-252-4364
_publ_section_title
;
 Thorium(IV)-Selenate Clusters Containing an Octanuclear Th(IV)
 Hydroxide/Oxide Core
;
_journal_name_full 'Inorganic Chemistry'
_journal_page_first 4239
_journal_page_last 4249
_journal_paper_doi 10.1021/ic202706s
_journal_volume 51
_journal_year 2012
_chemical_formula_moiety 'H50 O73 Se10 Th9, n(H2O)'
_chemical_formula_sum 'H50 O73 Se10 Th9'
_chemical_formula_weight 4096.36
_chemical_name_systematic
; 
 ? 
;
_space_group_IT_number 85
_symmetry_cell_setting tetragonal
_symmetry_space_group_name_Hall '-P 4a'
_symmetry_space_group_name_H-M 'P 4/n :2'
_atom_sites_solution_hydrogens notdet
_atom_sites_solution_primary direct
_atom_sites_solution_secondary difmap
_audit_creation_method SHELXL-97
_cell_angle_alpha 90.00
_cell_angle_beta 90.00
_cell_angle_gamma 90.00
_cell_formula_units_Z 2
_cell_length_a 18.6497(15)
_cell_length_b 18.6497(15)
_cell_length_c 12.7881(10)
_cell_measurement_reflns_used 9987
_cell_measurement_temperature 100(2)
_cell_measurement_theta_max 30.43
_cell_measurement_theta_min 4.25
_cell_volume 4447.8(6)
_computing_cell_refinement 'Bruker Apex2'
_computing_data_collection 'Bruker Apex2'
_computing_data_reduction 'Bruker SAINT'
_computing_molecular_graphics CrystalMaker
_computing_publication_material 'WinGX v1.80.05'
_computing_structure_refinement 'SHELXL-97 (Sheldrick, 2008)'
_computing_structure_solution 'SHELXS-97 (Sheldrick, 2008)'
_diffrn_ambient_temperature 100(2)
_diffrn_measured_fraction_theta_full 0.992
_diffrn_measured_fraction_theta_max 0.992
_diffrn_measurement_device_type 'Bruker APEX II CCD'
_diffrn_measurement_method 'omega scans'
_diffrn_radiation_monochromator graphite
_diffrn_radiation_source 'fine-focus sealed tube'
_diffrn_radiation_type MoK\a
_diffrn_radiation_wavelength 0.71073
_diffrn_reflns_av_R_equivalents 0.0813
_diffrn_reflns_av_sigmaI/netI 0.0457
_diffrn_reflns_limit_h_max 26
_diffrn_reflns_limit_h_min -26
_diffrn_reflns_limit_k_max 26
_diffrn_reflns_limit_k_min -26
_diffrn_reflns_limit_l_max 18
_diffrn_reflns_limit_l_min -18
_diffrn_reflns_number 65803
_diffrn_reflns_theta_full 30.54
_diffrn_reflns_theta_max 30.54
_diffrn_reflns_theta_min 4.02
_exptl_absorpt_coefficient_mu 19.178
_exptl_absorpt_correction_T_max 0.7461
_exptl_absorpt_correction_T_min 0.4287
_exptl_absorpt_correction_type multi-scan
_exptl_absorpt_process_details SADABS
_exptl_crystal_colour colorless
_exptl_crystal_density_diffrn 3.059
_exptl_crystal_description 'rectangular block'
_exptl_crystal_F_000 3568
_exptl_crystal_size_max 0.14
_exptl_crystal_size_mid 0.12
_exptl_crystal_size_min 0.09
_refine_diff_density_max 2.896
_refine_diff_density_min -12.459
_refine_diff_density_rms 0.470
_refine_ls_extinction_method none
_refine_ls_goodness_of_fit_ref 1.086
_refine_ls_hydrogen_treatment noref
_refine_ls_matrix_type full
_refine_ls_number_parameters 227
_refine_ls_number_reflns 6767
_refine_ls_number_restraints 179
_refine_ls_restrained_S_all 1.079
_refine_ls_R_factor_all 0.0745
_refine_ls_R_factor_gt 0.0529
_refine_ls_shift/su_max 0.001
_refine_ls_shift/su_mean 0.000
_refine_ls_structure_factor_coef Fsqd
_refine_ls_weighting_details 'calc w=1/[\s^2^(Fo^2^)+(0.0808P)^2^+102.3905P] where P=(Fo^2^+2Fc^2^)/3'
_refine_ls_weighting_scheme calc
_refine_ls_wR_factor_gt 0.1487
_refine_ls_wR_factor_ref 0.1570
_reflns_number_gt 5146
_reflns_number_total 6767
_reflns_threshold_expression >2sigma(I)
_cod_data_source_file ic202706s_si_002_1.cif
_cod_data_source_block shelxl
_cod_original_sg_symbol_H-M 'P 4/n'
_cod_database_code 4328817

loop_
_symmetry_equiv_pos_as_xyz
'x, y, z'
'-x+1/2, -y+1/2, z'
'-y+1/2, x, z'
'y, -x+1/2, z'
'-x, -y, -z'
'x-1/2, y-1/2, -z'
'y-1/2, -x, -z'
'-y, x-1/2, -z'

loop_
_atom_site_label
_atom_site_type_symbol
_atom_site_fract_x
_atom_site_fract_y
_atom_site_fract_z
_atom_site_U_iso_or_equiv
_atom_site_adp_type
_atom_site_occupancy
_atom_site_symmetry_multiplicity
_atom_site_calc_flag
_atom_site_refinement_flags
_atom_site_disorder_assembly
_atom_site_disorder_group
Th1 Th 0.40184(2) 0.79477(2) 0.00138(3) 0.01148(10) Uani 1 1 d U . .
Th2 Th 0.42507(2) 0.65249(2) 0.21970(3) 0.01347(11) Uani 1 1 d U . .
Th3 Th 0.7500 0.7500 0.11492(11) 0.0366(3) Uani 1 4 d SU . .
O1 O 0.3696(4) 0.6844(4) 0.0663(6) 0.0139(13) Uani 1 1 d U . .
O2 O 0.4561(5) 0.7684(4) 0.1643(7) 0.0200(15) Uani 1 1 d U . .
O3 O 0.3412(5) 0.5647(4) 0.1624(7) 0.0191(16) Uani 1 1 d U . .
O4 O 0.5350(5) 0.8430(5) 0.0105(8) 0.0248(18) Uani 1 1 d U . .
O5 O 0.4800(5) 0.5281(5) 0.2534(8) 0.0275(19) Uani 1 1 d U . .
O6 O 0.4399(6) 0.7315(7) 0.3831(8) 0.038(2) Uani 1 1 d U . .
O7 O 0.3705(8) 0.5963(7) 0.3831(9) 0.053(3) Uani 1 1 d U . .
O8 O 0.6275(9) 0.7323(13) 0.0461(19) 0.106(6) Uani 1 1 d U A .
O9 O 0.7500 0.7500 -0.0774(18) 0.053(3) Uani 1 4 d SU A .
Se10 Se 0.2500 0.7500 0.19330(12) 0.0110(3) Uani 1 2 d SU . .
O10 O 0.3119(4) 0.7155(4) 0.2692(6) 0.0161(14) Uani 1 1 d U . .
O11 O 0.3130(4) 0.7148(4) -0.1194(6) 0.0128(14) Uani 1 1 d U . .
Se20 Se 0.37857(6) 0.98785(6) 0.05599(9) 0.0137(2) Uani 1 1 d U . .
O20 O 0.4157(5) 0.9129(4) 0.0954(7) 0.0206(17) Uani 1 1 d U . .
O21 O 0.4151(5) 1.0544(4) 0.1212(7) 0.0210(18) Uani 1 1 d U . .
O22 O 0.5023(5) 0.6082(5) 0.0691(7) 0.0236(17) Uani 1 1 d U . .
O23 O 0.4850(4) 0.7075(4) -0.0838(7) 0.0185(16) Uani 1 1 d U . .
Se30 Se 0.62949(8) 0.62787(9) 0.28425(13) 0.0338(3) Uani 1 1 d U . .
O30A O 0.6693(19) 0.6448(19) 0.391(3) 0.062(9) Uani 0.51(3) 1 d PU A 1
O31A O 0.6758(17) 0.658(2) 0.184(3) 0.068(7) Uani 0.51(3) 1 d PU A 1
O30B O 0.6352(15) 0.6195(15) 0.418(2) 0.040(5) Uani 0.49(3) 1 d PU A 2
O31B O 0.6948(15) 0.6793(18) 0.243(3) 0.053(6) Uani 0.49(3) 1 d PU A 2
O32 O 0.5520(5) 0.6669(5) 0.2695(9) 0.032(2) Uani 1 1 d U A .
O33 O 0.6242(7) 0.5479(7) 0.2425(15) 0.064(4) Uani 1 1 d U A .

loop_
_atom_site_aniso_label
_atom_site_aniso_U_11
_atom_site_aniso_U_22
_atom_site_aniso_U_33
_atom_site_aniso_U_23
_atom_site_aniso_U_13
_atom_site_aniso_U_12
Th1 0.00845(18) 0.00894(18) 0.01707(19) 0.00064(13) -0.00055(14) -0.00017(12)
Th2 0.01236(19) 0.01178(19) 0.01627(19) 0.00082(14) -0.00218(14) 0.00113(14)
Th3 0.0311(4) 0.0311(4) 0.0475(7) 0.000 0.000 0.000
O1 0.014(3) 0.011(3) 0.016(3) 0.000(3) 0.001(2) 0.002(2)
O2 0.020(4) 0.015(3) 0.025(4) 0.002(3) -0.010(3) -0.006(3)
O3 0.018(4) 0.013(3) 0.026(4) 0.004(3) -0.002(3) -0.006(3)
O4 0.017(4) 0.023(4) 0.034(5) 0.005(4) -0.004(3) -0.006(3)
O5 0.027(5) 0.020(4) 0.035(5) 0.002(3) -0.009(4) 0.004(3)
O6 0.029(5) 0.060(6) 0.024(4) -0.017(4) -0.005(4) -0.002(5)
O7 0.088(8) 0.042(6) 0.028(4) 0.012(4) 0.011(5) 0.013(5)
O8 0.042(7) 0.152(19) 0.124(14) -0.001(13) -0.039(7) 0.006(11)
O9 0.088(8) 0.042(6) 0.028(4) 0.012(4) 0.011(5) 0.013(5)
Se10 0.0112(7) 0.0089(6) 0.0130(6) 0.000 0.000 0.0004(5)
O10 0.018(3) 0.015(4) 0.015(3) -0.001(3) -0.001(3) 0.000(3)
O11 0.011(3) 0.010(3) 0.017(3) 0.004(3) 0.001(3) 0.002(3)
Se20 0.0113(5) 0.0094(5) 0.0205(5) 0.0004(4) -0.0019(4) -0.0018(4)
O20 0.020(4) 0.011(3) 0.031(5) -0.002(3) -0.013(3) 0.002(3)
O21 0.022(4) 0.013(4) 0.028(5) -0.003(3) -0.004(4) -0.007(3)
O22 0.024(4) 0.025(4) 0.022(4) 0.000(3) -0.002(3) 0.017(3)
O23 0.013(4) 0.015(4) 0.028(4) 0.003(3) 0.009(3) 0.000(3)
Se30 0.0222(7) 0.0359(8) 0.0434(8) -0.0065(7) -0.0034(6) 0.0008(6)
O30A 0.057(18) 0.072(19) 0.057(11) -0.002(13) -0.036(13) -0.006(15)
O31A 0.047(12) 0.100(15) 0.058(12) -0.002(12) 0.027(10) -0.027(11)
O30B 0.027(13) 0.043(14) 0.049(7) 0.013(8) -0.019(8) -0.013(10)
O31B 0.037(9) 0.069(13) 0.054(11) 0.000(11) 0.016(9) -0.015(10)
O32 0.024(4) 0.024(4) 0.049(6) -0.010(4) -0.018(4) 0.009(3)
O33 0.029(6) 0.041(6) 0.123(12) -0.035(7) -0.010(7) 0.015(5)

loop_
_atom_type_symbol
_atom_type_description
_atom_type_scat_dispersion_real
_atom_type_scat_dispersion_imag
_atom_type_scat_source
O O 0.0106 0.0060 'International Tables Vol C Tables 4.2.6.8 and 6.1.1.4'
Se Se -0.0929 2.2259 'International Tables Vol C Tables 4.2.6.8 and 6.1.1.4'
Th Th -7.2400 8.8979 'International Tables Vol C Tables 4.2.6.8 and 6.1.1.4'
H H 0.0000 0.0000 'International Tables Vol C Tables 4.2.6.8 and 6.1.1.4'

loop_
_geom_angle_atom_site_label_1
_geom_angle_atom_site_label_2
_geom_angle_atom_site_label_3
_geom_angle
_geom_angle_site_symmetry_1
_geom_angle_site_symmetry_3
O1 Th1 O1 119.8(4) 8_665 .
O1 Th1 O3 68.1(3) 8_665 8_665
O1 Th1 O3 136.1(3) . 8_665
O1 Th1 O2 139.2(3) 8_665 .
O1 Th1 O2 66.9(3) . .
O3 Th1 O2 138.3(3) 8_665 .
O1 Th1 O23 131.7(3) 8_665 .
O1 Th1 O23 74.7(3) . .
O3 Th1 O23 71.8(3) 8_665 .
O2 Th1 O23 89.0(3) . .
O1 Th1 O20 73.8(3) 8_665 .
O1 Th1 O20 129.5(3) . .
O3 Th1 O20 94.3(3) 8_665 .
O2 Th1 O20 73.6(3) . .
O23 Th1 O20 135.5(3) . .
O1 Th1 O4 117.9(3) 8_665 .
O1 Th1 O4 122.3(3) . .
O3 Th1 O4 70.4(3) 8_665 .
O2 Th1 O4 68.3(3) . .
O23 Th1 O4 70.0(3) . .
O20 Th1 O4 65.5(3) . .
O1 Th1 O11 64.2(3) 8_665 8_665
O1 Th1 O11 72.4(3) . 8_665
O3 Th1 O11 132.3(3) 8_665 8_665
O2 Th1 O11 82.9(3) . 8_665
O23 Th1 O11 146.7(2) . 8_665
O20 Th1 O11 72.7(3) . 8_665
O4 Th1 O11 134.2(3) . 8_665
O1 Th1 O11 72.1(2) 8_665 .
O1 Th1 O11 63.5(3) . .
O3 Th1 O11 81.8(3) 8_665 .
O2 Th1 O11 130.4(3) . .
O23 Th1 O11 76.8(3) . .
O20 Th1 O11 144.5(3) . .
O4 Th1 O11 141.8(3) . .
O11 Th1 O11 83.9(3) 8_665 .
O1 Th1 Th2 32.75(19) 8_665 8_665
O1 Th1 Th2 139.4(2) . 8_665
O3 Th1 Th2 35.49(19) 8_665 8_665
O2 Th1 Th2 152.5(2) . 8_665
O23 Th1 Th2 104.7(2) . 8_665
O20 Th1 Th2 80.0(2) . 8_665
O4 Th1 Th2 93.7(2) . 8_665
O11 Th1 Th2 96.89(17) 8_665 8_665
O11 Th1 Th2 76.66(16) . 8_665
O1 Th1 Th2 139.92(19) 8_665 .
O1 Th1 Th2 32.5(2) . .
O3 Th1 Th2 149.8(2) 8_665 .
O2 Th1 Th2 34.5(2) . .
O23 Th1 Th2 78.4(2) . .
O20 Th1 Th2 104.1(2) . .
O4 Th1 Th2 95.5(2) . .
O11 Th1 Th2 76.77(17) 8_665 .
O11 Th1 Th2 95.84(16) . .
Th2 Th1 Th2 170.777(14) 8_665 .
O1 Th1 Th1 24.8(2) 8_665 8_665
O1 Th1 Th1 101.6(2) . 8_665
O3 Th1 Th1 92.8(2) 8_665 8_665
O2 Th1 Th1 118.8(2) . 8_665
O23 Th1 Th1 148.6(2) . 8_665
O20 Th1 Th1 71.12(19) . 8_665
O4 Th1 Th1 131.5(2) . 8_665
O11 Th1 Th1 39.48(17) 8_665 8_665
O11 Th1 Th1 73.86(16) . 8_665
Th2 Th1 Th1 57.501(12) 8_665 8_665
Th2 Th1 Th1 115.572(13) . 8_665
O1 Th2 O2 67.3(3) . .
O1 Th2 O3 67.6(3) . .
O2 Th2 O3 134.6(3) . .
O1 Th2 O32 128.7(3) . .
O2 Th2 O32 75.0(3) . .
O3 Th2 O32 141.7(3) . .
O1 Th2 O10 73.4(3) . .
O2 Th2 O10 81.5(3) . .
O3 Th2 O10 81.2(3) . .
O32 Th2 O10 134.0(3) . .
O1 Th2 O22 72.1(3) . .
O2 Th2 O22 86.0(3) . .
O3 Th2 O22 85.1(3) . .
O32 Th2 O22 71.8(3) . .
O10 Th2 O22 145.4(3) . .
O1 Th2 O7 128.8(4) . .
O2 Th2 O7 136.4(4) . .
O3 Th2 O7 73.0(4) . .
O32 Th2 O7 102.5(4) . .
O10 Th2 O7 69.4(4) . .
O22 Th2 O7 135.5(4) . .
O1 Th2 O6 126.4(3) . .
O2 Th2 O6 72.0(4) . .
O3 Th2 O6 135.7(3) . .
O32 Th2 O6 67.9(3) . .
O10 Th2 O6 67.4(3) . .
O22 Th2 O6 137.8(3) . .
O7 Th2 O6 67.2(4) . .
O1 Th2 O5 123.8(3) . .
O2 Th2 O5 141.5(3) . .
O3 Th2 O5 72.1(3) . .
O32 Th2 O5 70.9(3) . .
O10 Th2 O5 135.9(3) . .
O22 Th2 O5 67.0(3) . .
O7 Th2 O5 69.6(4) . .
O6 Th2 O5 109.7(4) . .
O1 Th2 Th1 32.80(19) . 7_565
O2 Th2 Th1 100.1(2) . 7_565
O3 Th2 Th1 35.0(2) . 7_565
O32 Th2 Th1 145.2(3) . 7_565
O10 Th2 Th1 77.14(18) . 7_565
O22 Th2 Th1 73.5(2) . 7_565
O7 Th2 Th1 103.9(3) . 7_565
O6 Th2 Th1 144.3(2) . 7_565
O5 Th2 Th1 97.8(2) . 7_565
O1 Th2 Th1 32.53(19) . .
O2 Th2 Th1 34.9(2) . .
O3 Th2 Th1 100.1(2) . .
O32 Th2 Th1 102.6(3) . .
O10 Th2 Th1 76.47(19) . .
O22 Th2 Th1 74.9(2) . .
O7 Th2 Th1 145.8(3) . .
O6 Th2 Th1 101.8(3) . .
O5 Th2 Th1 141.5(2) . .
Th1 Th2 Th1 65.300(11) 7_565 .
O31B Th3 O31B 91.1(18) 3_655 4_565
O31B Th3 O31B 60.6(11) 3_655 .
O31B Th3 O31B 60.6(11) 4_565 .
O31B Th3 O31B 60.6(11) 3_655 2_665
O31B Th3 O31B 60.6(11) 4_565 2_665
O31B Th3 O31B 91.1(18) . 2_665
O31B Th3 O31A 74.4(13) 3_655 2_665
O31B Th3 O31A 75.5(14) 4_565 2_665
O31B Th3 O31A 113.7(17) . 2_665
O31B Th3 O31A 22.7(9) 2_665 2_665
O31B Th3 O31A 75.5(14) 3_655 .
O31B Th3 O31A 74.4(13) 4_565 .
O31B Th3 O31A 22.7(9) . .
O31B Th3 O31A 113.7(17) 2_665 .
O31A Th3 O31A 136(2) 2_665 .
O31B Th3 O31A 22.7(9) 3_655 3_655
O31B Th3 O31A 113.7(17) 4_565 3_655
O31B Th3 O31A 74.4(13) . 3_655
O31B Th3 O31A 75.5(14) 2_665 3_655
O31A Th3 O31A 82.1(7) 2_665 3_655
O31A Th3 O31A 82.1(7) . 3_655
O31B Th3 O31A 113.7(17) 3_655 4_565
O31B Th3 O31A 22.7(9) 4_565 4_565
O31B Th3 O31A 75.5(14) . 4_565
O31B Th3 O31A 74.4(13) 2_665 4_565
O31A Th3 O31A 82.1(7) 2_665 4_565
O31A Th3 O31A 82.1(7) . 4_565
O31A Th3 O31A 136(2) 3_655 4_565
O31B Th3 O9 134.5(9) 3_655 .
O31B Th3 O9 134.5(9) 4_565 .
O31B Th3 O9 134.5(9) . .
O31B Th3 O9 134.5(9) 2_665 .
O31A Th3 O9 111.8(10) 2_665 .
O31A Th3 O9 111.8(10) . .
O31A Th3 O9 111.8(10) 3_655 .
O31A Th3 O9 111.8(10) 4_565 .
O31B Th3 O8 76.6(10) 3_655 3_655
O31B Th3 O8 137.0(10) 4_565 3_655
O31B Th3 O8 77.8(10) . 3_655
O31B Th3 O8 135.3(10) 2_665 3_655
O31A Th3 O8 136.4(10) 2_665 3_655
O31A Th3 O8 62.7(10) . 3_655
O31A Th3 O8 59.9(11) 3_655 3_655
O31A Th3 O8 140.1(10) 4_565 3_655
O9 Th3 O8 69.1(6) . 3_655
O31B Th3 O8 135.3(10) 3_655 .
O31B Th3 O8 77.8(10) 4_565 .
O31B Th3 O8 76.6(10) . .
O31B Th3 O8 137.0(10) 2_665 .
O31A Th3 O8 140.1(10) 2_665 .
O31A Th3 O8 59.9(11) . .
O31A Th3 O8 136.4(10) 3_655 .
O31A Th3 O8 62.7(10) 4_565 .
O9 Th3 O8 69.1(6) . .
O8 Th3 O8 82.7(4) 3_655 .
O31B Th3 O8 137.0(10) 3_655 4_565
O31B Th3 O8 76.6(10) 4_565 4_565
O31B Th3 O8 135.3(10) . 4_565
O31B Th3 O8 77.8(10) 2_665 4_565
O31A Th3 O8 62.7(10) 2_665 4_565
O31A Th3 O8 136.4(10) . 4_565
O31A Th3 O8 140.1(10) 3_655 4_565
O31A Th3 O8 59.9(11) 4_565 4_565
O9 Th3 O8 69.1(6) . 4_565
O8 Th3 O8 138.2(11) 3_655 4_565
O8 Th3 O8 82.7(4) . 4_565
Th2 O1 Th1 114.5(3) . 7_565
Th2 O1 Th1 115.0(3) . .
Th1 O1 Th1 130.5(4) 7_565 .
Th2 O2 Th1 110.6(3) . .
Th1 O3 Th2 109.5(3) 7_565 .
O10 Se10 O10 107.4(6) . 2_565
O10 Se10 O11 109.8(4) . 8_665
O10 Se10 O11 110.0(4) 2_565 8_665
O10 Se10 O11 109.9(4) . 7_565
O10 Se10 O11 109.8(4) 2_565 7_565
O11 Se10 O11 109.9(5) 8_665 7_565
Se10 O10 Th2 129.0(4) . .
Se10 O11 Th1 124.0(4) 7_565 7_565
Se10 O11 Th1 122.9(4) 7_565 .
Th1 O11 Th1 101.8(3) 7_565 .
O20 Se20 O22 112.1(5) . 8_665
O20 Se20 O21 108.2(4) . .
O22 Se20 O21 108.0(4) 8_665 .
O20 Se20 O23 108.6(5) . 8_665
O22 Se20 O23 111.2(5) 8_665 8_665
O21 Se20 O23 108.7(4) . 8_665
Se20 O20 Th1 123.7(4) . .
Se20 O22 Th2 126.7(4) 7_565 .
Se20 O23 Th1 124.2(4) 7_565 .
O30A Se30 O33 120.4(14) . .
O30A Se30 O32 115.2(13) . .
O33 Se30 O32 109.0(6) . .
O30A Se30 O31B 79.1(18) . .
O33 Se30 O31B 119.3(14) . .
O32 Se30 O31B 111.2(12) . .
O30A Se30 O31A 111.0(18) . .
O33 Se30 O31A 95.0(15) . .
O32 Se30 O31A 103.0(14) . .
O31B Se30 O31A 32.9(13) . .
O30A Se30 O30B 29.9(13) . .
O33 Se30 O30B 104.7(12) . .
O32 Se30 O30B 102.1(10) . .
O31B Se30 O30B 109.0(14) . .
O31A Se30 O30B 140.7(15) . .
Se30 O31A Th3 147(2) . .
Se30 O31B Th3 152(2) . .
Se30 O32 Th2 146.4(6) . .

loop_
_geom_bond_atom_site_label_1
_geom_bond_atom_site_label_2
_geom_bond_distance
_geom_bond_site_symmetry_2
Th1 O1 2.299(8) 8_665
Th1 O1 2.300(8) .
Th1 O3 2.351(9) 8_665
Th1 O2 2.368(9) .
Th1 O23 2.498(8) .
Th1 O20 2.523(8) .
Th1 O4 2.643(9) .
Th1 O11 2.669(7) 8_665
Th1 O11 2.712(8) .
Th1 Th2 3.8632(6) 8_665
Th1 Th2 3.8761(6) .
Th1 Th1 4.1753(6) 8_665
Th2 O1 2.296(8) .
Th2 O2 2.347(8) .
Th2 O3 2.379(8) .
Th2 O32 2.467(10) .
Th2 O10 2.497(8) .
Th2 O22 2.543(9) .
Th2 O7 2.549(12) .
Th2 O6 2.572(10) .
Th2 O5 2.573(9) .
Th2 Th1 3.8633(6) 7_565
Th3 O31B 2.34(3) 3_655
Th3 O31B 2.34(3) 4_565
Th3 O31B 2.34(3) .
Th3 O31B 2.34(3) 2_665
Th3 O31A 2.38(3) 2_665
Th3 O31A 2.38(3) .
Th3 O31A 2.38(3) 3_655
Th3 O31A 2.38(3) 4_565
Th3 O9 2.46(2) .
Th3 O8 2.470(16) 3_655
Th3 O8 2.470(16) .
Th3 O8 2.470(16) 4_565
O1 Th1 2.299(8) 7_565
O3 Th1 2.351(9) 7_565
Se10 O10 1.640(8) .
Se10 O10 1.640(8) 2_565
Se10 O11 1.645(8) 8_665
Se10 O11 1.645(8) 7_565
O11 Se10 1.645(8) 7_565
O11 Th1 2.669(7) 7_565
Se20 O20 1.639(8) .
Se20 O22 1.640(9) 8_665
Se20 O21 1.643(8) .
Se20 O23 1.645(8) 8_665
O22 Se20 1.640(9) 7_565
O23 Se20 1.645(8) 7_565
Se30 O30A 1.59(3) .
Se30 O33 1.588(12) .
Se30 O32 1.628(9) .
Se30 O31B 1.64(3) .
Se30 O31A 1.64(3) .
Se30 O30B 1.71(3) .
